data_2237072
loop_
_publ_author_name
'Ng, Seik Weng'

_publ_section_title
;
 Tetrakis(triphenylarsane-\k<i>As</i>)silver(I) trifluoroacetate
 hemihydrate methanol hemisolvate
;
_journal_coeditor_code XU5641
_journal_issue 12
_journal_name_full 'Acta Crystallographica Section E'
_journal_page_first m1537
_journal_paper_doi 10.1107/S1600536812045072
_journal_volume 68
_journal_year 2012
_chemical_formula_iupac '[Ag (C18 H15 As)4] (C2 F3 O2), 0.5C H4 O, 0.5H2 O'
_chemical_formula_moiety 'C72 H60 Ag1 As4 +, C2 F3 O2 -, 0.5C H4 O, 0.5H2 O'
_chemical_formula_sum 'C74.5 H63 Ag As4 F3 O3'
_chemical_formula_weight 1470.80
_chemical_name_systematic
;
Tetrakis(triphenylarsane-\k<i>As</i>)silver(I) trifluoroacetate hemihydrate
methanol hemisolvate
;
_space_group_IT_number 2
_symmetry_cell_setting triclinic
_symmetry_space_group_name_Hall '-P 1'
_symmetry_space_group_name_H-M 'P -1'
_atom_sites_solution_hydrogens geom
_atom_sites_solution_primary direct
_atom_sites_solution_secondary difmap
_audit_creation_method SHELXL-97
_cell_angle_alpha 88.893(2)
_cell_angle_beta 85.7820(10)
_cell_angle_gamma 86.8080(10)
_cell_formula_units_Z 2
_cell_length_a 11.9069(2)
_cell_length_b 14.5530(3)
_cell_length_c 18.5573(4)
_cell_measurement_reflns_used 4258
_cell_measurement_temperature 100(2)
_cell_measurement_theta_max 25.4849
_cell_measurement_theta_min 2.2028
_cell_volume 3201.57(11)
_computing_cell_refinement 'SAINT (Bruker, 2009)'
_computing_data_collection 'APEX2 (Bruker, 2009)'
_computing_data_reduction 'SAINT (Bruker, 2009)'
_computing_molecular_graphics 'X-SEED (Barbour, 2001)'
_computing_publication_material 'publCIF (Westrip, 2010)'
_computing_structure_refinement 'SHELXL97 (Sheldrick, 2008)'
_computing_structure_solution 'SHELXS97 (Sheldrick, 2008)'
_diffrn_ambient_temperature 100(2)
_diffrn_measured_fraction_theta_full 0.983
_diffrn_measured_fraction_theta_max 0.983
_diffrn_measurement_device_type 'Bruker SMART APEX'
_diffrn_measurement_method '\w scans'
_diffrn_radiation_monochromator graphite
_diffrn_radiation_source 'fine-focus sealed tube'
_diffrn_radiation_type MoK\a
_diffrn_radiation_wavelength 0.71073
_diffrn_reflns_av_R_equivalents 0.0581
_diffrn_reflns_av_sigmaI/netI 0.0857
_diffrn_reflns_limit_h_max 15
_diffrn_reflns_limit_h_min -15
_diffrn_reflns_limit_k_max 18
_diffrn_reflns_limit_k_min -18
_diffrn_reflns_limit_l_max 24
_diffrn_reflns_limit_l_min 0
_diffrn_reflns_number 48380
_diffrn_reflns_theta_full 27.50
_diffrn_reflns_theta_max 27.50
_diffrn_reflns_theta_min 1.10
_diffrn_standards_decay_% 0
_diffrn_standards_interval_count 0
_diffrn_standards_interval_time 0
_diffrn_standards_number 0
_exptl_absorpt_coefficient_mu 2.423
_exptl_absorpt_correction_T_max 0.7764
_exptl_absorpt_correction_T_min 0.6177
_exptl_absorpt_correction_type multi-scan
_exptl_absorpt_process_details '(TWINABS; Bruker, 2009)'
_exptl_crystal_colour colorless
_exptl_crystal_density_diffrn 1.526
_exptl_crystal_density_method 'not measured'
_exptl_crystal_description prism
_exptl_crystal_F_000 1480
_exptl_crystal_size_max 0.22
_exptl_crystal_size_mid 0.17
_exptl_crystal_size_min 0.11
_refine_diff_density_max 1.077
_refine_diff_density_min -0.561
_refine_ls_extinction_method none
_refine_ls_goodness_of_fit_ref 1.030
_refine_ls_hydrogen_treatment constr
_refine_ls_matrix_type full
_refine_ls_number_parameters 838
_refine_ls_number_reflns 14449
_refine_ls_number_restraints 197
_refine_ls_restrained_S_all 1.042
_refine_ls_R_factor_all 0.0874
_refine_ls_R_factor_gt 0.0478
_refine_ls_shift/su_max 0.001
_refine_ls_shift/su_mean 0.001
_refine_ls_structure_factor_coef Fsqd
_refine_ls_weighting_details 'calc w=1/[\s^2^(Fo^2^)+(0.0263P)^2^+7.5548P] where P=(Fo^2^+2Fc^2^)/3'
_refine_ls_weighting_scheme calc
_refine_ls_wR_factor_gt 0.0950
_refine_ls_wR_factor_ref 0.1112
_reflns_number_gt 10289
_reflns_number_total 14449
_reflns_threshold_expression I>2\s(I)
_cod_data_source_file xu5641.cif
_cod_data_source_block I
_cod_original_formula_sum 'C74.50 H63 Ag As4 F3 O3'
_cod_database_code 2237072
_cod_database_fobs_code 2237072

loop_
_symmetry_equiv_pos_as_xyz
'x, y, z'
'-x, -y, -z'

loop_
_atom_site_type_symbol
_atom_site_label
_atom_site_fract_x
_atom_site_fract_y
_atom_site_fract_z
_atom_site_U_iso_or_equiv
_atom_site_adp_type
_atom_site_calc_flag
_atom_site_refinement_flags
_atom_site_occupancy
_atom_site_symmetry_multiplicity
_atom_site_disorder_assembly
_atom_site_disorder_group
Ag Ag1 0.49421(3) 0.25589(3) 0.24626(2) 0.01910(9) Uani d . 1 1 A .
As As1 0.56948(4) 0.42096(3) 0.21599(3) 0.02081(12) Uani d D 1 1 . .
As As2 0.33767(4) 0.21756(3) 0.15901(3) 0.01929(12) Uani d D 1 1 . .
As As3 0.40995(5) 0.25168(4) 0.38150(3) 0.02716(13) Uani d . 1 1 . .
As As4 0.66244(4) 0.12921(4) 0.23054(3) 0.02178(12) Uani d . 1 1 . .
C C1 0.6503(8) 0.4230(7) 0.1228(3) 0.0268(14) Uani d PGDU 0.50 1 A 1
C C2 0.7331(8) 0.3536(7) 0.1076(5) 0.024(2) Uani d PGU 0.50 1 A 1
H H2 0.7507 0.3091 0.1438 0.029 Uiso calc PR 0.50 1 A 1
C C3 0.7901(7) 0.3493(6) 0.0396(6) 0.049(3) Uani d PGU 0.50 1 A 1
H H3A 0.8468 0.3018 0.0292 0.059 Uiso calc PR 0.50 1 A 1
C C4 0.7643(8) 0.4144(7) -0.0133(4) 0.051(3) Uani d PGU 0.50 1 A 1
H H4 0.8033 0.4114 -0.0599 0.061 Uiso calc PR 0.50 1 A 1
C C5 0.6815(9) 0.4838(6) 0.0018(4) 0.062(3) Uani d PGU 0.50 1 A 1
H H5 0.6639 0.5283 -0.0344 0.075 Uiso calc PR 0.50 1 A 1
C C6 0.6245(7) 0.4881(6) 0.0698(5) 0.036(2) Uani d PGU 0.50 1 A 1
H H6 0.5678 0.5356 0.0802 0.043 Uiso calc PR 0.50 1 A 1
C C1' 0.6480(8) 0.4370(7) 0.1207(3) 0.0268(14) Uani d PGD 0.50 1 A 2
C C2' 0.7066(9) 0.3600(6) 0.0906(5) 0.024(2) Uani d PG 0.50 1 A 2
H H2' 0.6996 0.3014 0.1134 0.029 Uiso calc PR 0.50 1 A 2
C C3' 0.7754(8) 0.3689(6) 0.0273(6) 0.049(3) Uani d PG 0.50 1 A 2
H H3' 0.8154 0.3162 0.0068 0.059 Uiso calc PR 0.50 1 A 2
C C4' 0.7856(8) 0.4547(7) -0.0060(4) 0.051(3) Uani d PG 0.50 1 A 2
H H4' 0.8326 0.4607 -0.0492 0.061 Uiso calc PR 0.50 1 A 2
C C5' 0.7270(8) 0.5317(6) 0.0241(4) 0.062(3) Uani d PG 0.50 1 A 2
H H5' 0.7340 0.5903 0.0013 0.075 Uiso calc PR 0.50 1 A 2
C C6' 0.6582(7) 0.5228(6) 0.0874(4) 0.036(2) Uani d PG 0.50 1 A 2
H H6' 0.6182 0.5754 0.1079 0.043 Uiso calc PR 0.50 1 A 2
C C7 0.6762(4) 0.4713(3) 0.2772(3) 0.0218(11) Uani d . 1 1 A .
C C8 0.6637(5) 0.4545(4) 0.3509(3) 0.0281(12) Uani d . 1 1 . .
H H8 0.6078 0.4150 0.3703 0.034 Uiso calc R 1 1 A .
C C9 0.7330(5) 0.4955(4) 0.3966(3) 0.0407(15) Uani d . 1 1 A .
H H9 0.7244 0.4839 0.4472 0.049 Uiso calc R 1 1 . .
C C10 0.8142(5) 0.5529(4) 0.3686(3) 0.0391(15) Uani d . 1 1 . .
H H10 0.8601 0.5822 0.4001 0.047 Uiso calc R 1 1 A .
C C11 0.8287(5) 0.5677(4) 0.2952(4) 0.0385(15) Uani d . 1 1 A .
H H11 0.8864 0.6056 0.2758 0.046 Uiso calc R 1 1 . .
C C12 0.7594(4) 0.5276(4) 0.2496(3) 0.0292(12) Uani d . 1 1 . .
H H12 0.7691 0.5388 0.1990 0.035 Uiso calc R 1 1 A .
C C13 0.4587(4) 0.5245(3) 0.2146(3) 0.0232(11) Uani d . 1 1 A .
C C14 0.4769(5) 0.6085(4) 0.2426(3) 0.0294(12) Uani d . 1 1 . .
H H14 0.5480 0.6191 0.2601 0.035 Uiso calc R 1 1 A .
C C15 0.3922(5) 0.6783(4) 0.2456(3) 0.0339(13) Uani d . 1 1 A .
H H15 0.4055 0.7359 0.2655 0.041 Uiso calc R 1 1 . .
C C16 0.2898(5) 0.6643(4) 0.2199(3) 0.0339(14) Uani d . 1 1 . .
H H16 0.2324 0.7123 0.2213 0.041 Uiso calc R 1 1 A .
C C17 0.2709(6) 0.5806(5) 0.1920(4) 0.055(2) Uani d . 1 1 A .
H H17 0.1992 0.5700 0.1753 0.066 Uiso calc R 1 1 . .
C C18 0.3557(5) 0.5109(4) 0.1881(4) 0.0480(18) Uani d . 1 1 . .
H H18 0.3428 0.4539 0.1670 0.058 Uiso calc R 1 1 A .
C C19 0.2016(6) 0.2973(6) 0.1538(7) 0.0200(11) Uani d PGDU 0.50 1 A 1
C C20 0.1681(9) 0.3572(7) 0.2097(6) 0.032(3) Uani d PGU 0.50 1 A 1
H H20 0.2105 0.3582 0.2511 0.039 Uiso calc PR 0.50 1 A 1
C C21 0.0725(10) 0.4158(7) 0.2051(6) 0.037(3) Uani d PGU 0.50 1 A 1
H H21 0.0496 0.4568 0.2433 0.044 Uiso calc PR 0.50 1 A 1
C C22 0.0105(7) 0.4144(7) 0.1446(7) 0.0364(17) Uani d PGU 0.50 1 A 1
H H22 -0.0549 0.4544 0.1415 0.044 Uiso calc PR 0.50 1 A 1
C C23 0.0439(7) 0.3544(6) 0.0887(6) 0.035(3) Uani d PGU 0.50 1 A 1
H H23 0.0015 0.3535 0.0474 0.042 Uiso calc PR 0.50 1 A 1
C C24 0.1395(7) 0.2959(5) 0.0933(6) 0.029(2) Uani d PGU 0.50 1 A 1
H H24 0.1624 0.2549 0.0551 0.034 Uiso calc PR 0.50 1 A 1
C C19' 0.2035(6) 0.2995(6) 0.1534(7) 0.0200(11) Uani d PGD 0.50 1 A 2
C C20' 0.1488(10) 0.3303(7) 0.2179(6) 0.032(3) Uani d PG 0.50 1 A 2
H H20B 0.1749 0.3089 0.2627 0.039 Uiso calc PR 0.50 1 A 2
C C21' 0.0558(10) 0.3923(8) 0.2168(6) 0.037(3) Uani d PG 0.50 1 A 2
H H21B 0.0184 0.4134 0.2609 0.044 Uiso calc PR 0.50 1 A 2
C C22' 0.0176(7) 0.4236(7) 0.1512(7) 0.0364(17) Uani d PG 0.50 1 A 2
H H22B -0.0459 0.4660 0.1505 0.044 Uiso calc PR 0.50 1 A 2
C C23' 0.0724(8) 0.3928(6) 0.0867(6) 0.035(3) Uani d PG 0.50 1 A 2
H H23B 0.0463 0.4141 0.0419 0.042 Uiso calc PR 0.50 1 A 2
C C24' 0.1653(7) 0.3307(6) 0.0878(6) 0.029(2) Uani d PG 0.50 1 A 2
H H24B 0.2028 0.3097 0.0437 0.034 Uiso calc PR 0.50 1 A 2
C C25 0.2712(4) 0.0995(3) 0.1782(3) 0.0224(11) Uani d . 1 1 A .
C C26 0.3435(4) 0.0212(4) 0.1775(3) 0.0286(12) Uani d . 1 1 . .
H H26 0.4221 0.0263 0.1667 0.034 Uiso calc R 1 1 A .
C C27 0.3007(5) -0.0643(4) 0.1927(3) 0.0363(14) Uani d . 1 1 A .
H H27 0.3502 -0.1179 0.1918 0.044 Uiso calc R 1 1 . .
C C28 0.1862(5) -0.0720(4) 0.2091(3) 0.0326(13) Uani d . 1 1 . .
H H28 0.1569 -0.1304 0.2200 0.039 Uiso calc R 1 1 A .
C C29 0.1156(5) 0.0059(4) 0.2094(3) 0.0369(14) Uani d . 1 1 A .
H H29 0.0369 0.0006 0.2198 0.044 Uiso calc R 1 1 . .
C C30 0.1568(4) 0.0921(4) 0.1948(3) 0.0283(12) Uani d . 1 1 . .
H H30 0.1071 0.1455 0.1961 0.034 Uiso calc R 1 1 A .
C C31 0.3875(4) 0.2082(3) 0.0575(3) 0.0208(11) Uani d . 1 1 A .
C C32 0.3434(5) 0.1457(4) 0.0127(3) 0.0311(13) Uani d . 1 1 . .
H H32 0.2907 0.1036 0.0324 0.037 Uiso calc R 1 1 A .
C C33 0.3763(6) 0.1448(4) -0.0608(3) 0.0424(16) Uani d . 1 1 A .
H H33 0.3463 0.1020 -0.0912 0.051 Uiso calc R 1 1 . .
C C34 0.4523(6) 0.2060(4) -0.0894(3) 0.0411(16) Uani d . 1 1 . .
H H34 0.4739 0.2058 -0.1398 0.049 Uiso calc R 1 1 A .
C C35 0.4975(5) 0.2677(4) -0.0452(3) 0.0387(15) Uani d . 1 1 A .
H H35 0.5504 0.3094 -0.0652 0.046 Uiso calc R 1 1 . .
C C36 0.4658(4) 0.2687(4) 0.0281(3) 0.0312(13) Uani d . 1 1 . .
H H36 0.4975 0.3107 0.0583 0.037 Uiso calc R 1 1 A .
C C37 0.3449(5) 0.1394(4) 0.4188(3) 0.0340(13) Uani d . 1 1 A .
C C38 0.2712(5) 0.0977(4) 0.3775(3) 0.0366(14) Uani d . 1 1 . .
H H38 0.2553 0.1232 0.3316 0.044 Uiso calc R 1 1 A .
C C39 0.2206(6) 0.0196(5) 0.4024(4) 0.0476(17) Uani d . 1 1 A .
H H39 0.1690 -0.0083 0.3741 0.057 Uiso calc R 1 1 . .
C C40 0.2444(7) -0.0185(6) 0.4683(4) 0.072(3) Uani d . 1 1 . .
H H40 0.2106 -0.0730 0.4856 0.086 Uiso calc R 1 1 A .
C C41 0.3192(8) 0.0245(6) 0.5094(5) 0.081(3) Uani d . 1 1 A .
H H41 0.3347 -0.0007 0.5555 0.098 Uiso calc R 1 1 . .
C C42 0.3707(6) 0.1018(5) 0.4851(4) 0.056(2) Uani d . 1 1 . .
H H42 0.4231 0.1292 0.5131 0.067 Uiso calc R 1 1 A .
C C43 0.5097(5) 0.2796(4) 0.4557(3) 0.0286(12) Uani d . 1 1 A .
C C44 0.6176(5) 0.2395(5) 0.4512(3) 0.0444(16) Uani d . 1 1 . .
H H44 0.6410 0.1976 0.4138 0.053 Uiso calc R 1 1 A .
C C45 0.6922(6) 0.2611(5) 0.5024(3) 0.0473(17) Uani d . 1 1 A .
H H45 0.7666 0.2337 0.4995 0.057 Uiso calc R 1 1 . .
C C46 0.6592(5) 0.3214(5) 0.5567(4) 0.0441(16) Uani d . 1 1 . .
H H46 0.7100 0.3347 0.5918 0.053 Uiso calc R 1 1 A .
C C47 0.5533(6) 0.3620(5) 0.5601(4) 0.0517(18) Uani d . 1 1 A .
H H47 0.5307 0.4047 0.5972 0.062 Uiso calc R 1 1 . .
C C48 0.4776(5) 0.3412(4) 0.5096(3) 0.0406(15) Uani d . 1 1 . .
H H48 0.4036 0.3697 0.5125 0.049 Uiso calc R 1 1 A .
C C49 0.2838(5) 0.3400(4) 0.4013(3) 0.0303(13) Uani d . 1 1 A .
C C50 0.1901(5) 0.3177(4) 0.4462(3) 0.0372(14) Uani d . 1 1 . .
H H50 0.1888 0.2595 0.4703 0.045 Uiso calc R 1 1 A .
C C51 0.0992(5) 0.3804(5) 0.4558(4) 0.0477(17) Uani d . 1 1 A .
H H51 0.0352 0.3654 0.4865 0.057 Uiso calc R 1 1 . .
C C52 0.1010(6) 0.4646(5) 0.4210(3) 0.051(2) Uani d . 1 1 . .
H H52 0.0380 0.5074 0.4275 0.061 Uiso calc R 1 1 A .
C C53 0.1939(6) 0.4875(5) 0.3765(3) 0.0486(18) Uani d . 1 1 A .
H H53 0.1947 0.5458 0.3526 0.058 Uiso calc R 1 1 . .
C C54 0.2865(6) 0.4246(4) 0.3669(3) 0.0403(15) Uani d . 1 1 . .
H H54 0.3509 0.4402 0.3368 0.048 Uiso calc R 1 1 A .
C C55 0.7410(4) 0.1122(4) 0.1358(3) 0.0250(11) Uani d . 1 1 A .
C C56 0.6771(5) 0.1027(4) 0.0766(3) 0.0302(13) Uani d . 1 1 . .
H H56 0.5972 0.1033 0.0834 0.036 Uiso calc R 1 1 A .
C C57 0.7298(5) 0.0923(4) 0.0079(3) 0.0389(15) Uani d . 1 1 A .
H H57 0.6855 0.0872 -0.0323 0.047 Uiso calc R 1 1 . .
C C58 0.8449(6) 0.0894(4) -0.0029(3) 0.0444(16) Uani d . 1 1 . .
H H58 0.8804 0.0809 -0.0500 0.053 Uiso calc R 1 1 A .
C C59 0.9097(5) 0.0989(5) 0.0559(3) 0.0486(18) Uani d . 1 1 A .
H H59 0.9896 0.0973 0.0488 0.058 Uiso calc R 1 1 . .
C C60 0.8584(5) 0.1105(5) 0.1241(3) 0.0403(15) Uani d . 1 1 . .
H H60 0.9032 0.1176 0.1637 0.048 Uiso calc R 1 1 A .
C C61 0.7870(4) 0.1530(4) 0.2891(3) 0.0253(11) Uani d . 1 1 A .
C C62 0.8187(5) 0.2417(4) 0.2932(4) 0.054(2) Uani d . 1 1 . .
H H62 0.7826 0.2894 0.2662 0.065 Uiso calc R 1 1 A .
C C63 0.9038(6) 0.2618(5) 0.3370(5) 0.064(2) Uani d . 1 1 A .
H H63 0.9235 0.3238 0.3411 0.077 Uiso calc R 1 1 . .
C C64 0.9581(5) 0.1952(5) 0.3733(3) 0.0463(17) Uani d . 1 1 . .
H H64 1.0181 0.2095 0.4015 0.056 Uiso calc R 1 1 A .
C C65 0.9280(5) 0.1078(6) 0.3700(4) 0.058(2) Uani d . 1 1 A .
H H65 0.9659 0.0608 0.3967 0.070 Uiso calc R 1 1 . .
C C66 0.8416(5) 0.0853(5) 0.3276(3) 0.0426(17) Uani d . 1 1 . .
H H66 0.8207 0.0234 0.3256 0.051 Uiso calc R 1 1 A .
C C67 0.6337(5) 0.0041(4) 0.2601(3) 0.0305(13) Uani d . 1 1 A .
C C68 0.7066(6) -0.0709(4) 0.2393(3) 0.0425(16) Uani d . 1 1 . .
H H68 0.7694 -0.0627 0.2056 0.051 Uiso calc R 1 1 A .
C C69 0.6860(8) -0.1578(4) 0.2685(4) 0.060(2) Uani d . 1 1 A .
H H69 0.7362 -0.2087 0.2553 0.072 Uiso calc R 1 1 . .
C C70 0.5940(7) -0.1710(5) 0.3161(4) 0.057(2) Uani d . 1 1 . .
H H70 0.5815 -0.2305 0.3359 0.068 Uiso calc R 1 1 A .
C C71 0.5210(6) -0.0990(5) 0.3348(4) 0.0523(19) Uani d . 1 1 A .
H H71 0.4565 -0.1087 0.3668 0.063 Uiso calc R 1 1 . .
C C72 0.5402(5) -0.0107(4) 0.3072(3) 0.0393(15) Uani d . 1 1 . .
H H72 0.4889 0.0394 0.3208 0.047 Uiso calc R 1 1 A .
F F1 1.0254(7) 0.8237(6) 0.4465(4) 0.080(3) Uani d PDU 0.50 1 B 1
F F2 0.8632(5) 0.8126(5) 0.4040(4) 0.056(2) Uani d PDU 0.50 1 B 1
F F3 0.9807(6) 0.9013(5) 0.3532(4) 0.053(2) Uani d PDU 0.50 1 B 1
O O1 1.0064(8) 0.7603(7) 0.2714(5) 0.054(3) Uani d PDU 0.50 1 B 1
O O2 1.0643(10) 0.6786(7) 0.3636(6) 0.048(3) Uani d PDU 0.50 1 B 1
O O3 1.0074(10) 0.6640(8) 0.1419(7) 0.084(4) Uani d PDU 0.50 1 C 1
H H3 1.0100 0.6902 0.1816 0.127 Uiso d PR 0.50 1 C 1
C C73 1.0177(9) 0.7479(7) 0.3359(5) 0.045(3) Uani d PDU 0.50 1 B 1
C C74 0.9723(7) 0.8223(6) 0.3867(4) 0.030(3) Uani d PDU 0.50 1 B 1
C C75 0.934(2) 0.7209(18) 0.1002(14) 0.114(9) Uani d PDU 0.50 1 C 1
H H75A 0.8819 0.7583 0.1327 0.171 Uiso calc PR 0.50 1 C 1
H H75B 0.8904 0.6820 0.0713 0.171 Uiso calc PR 0.50 1 C 1
H H75C 0.9784 0.7614 0.0681 0.171 Uiso calc PR 0.50 1 C 1
F F1' 1.0116(10) 0.7034(9) 0.0846(9) 0.152(6) Uani d PDU 0.50 1 D 2
F F2' 0.9035(8) 0.8315(6) 0.0905(5) 0.090(3) Uani d PDU 0.50 1 D 2
F F3' 0.8372(8) 0.7000(7) 0.1304(5) 0.090(3) Uani d PDU 0.50 1 D 2
O O1' 1.0273(8) 0.7022(7) 0.2278(7) 0.068(3) Uani d PDU 0.50 1 D 2
O O2' 0.9423(8) 0.8392(6) 0.2283(6) 0.071(3) Uani d PDU 0.50 1 D 2
O O1W' 1.056(2) 0.7100(17) 0.3790(13) 0.167(11) Uani d PU 0.50 1 E 2
H H1W1 1.0467 0.7070 0.3346 0.250 Uiso d PR 0.50 1 E 2
H H2W2 1.0892 0.7577 0.3869 0.250 Uiso d PR 0.50 1 E 2
C C73' 0.9718(9) 0.7654(7) 0.1983(6) 0.046(3) Uani d PDU 0.50 1 D 2
C C74' 0.9304(9) 0.7507(7) 0.1247(6) 0.058(5) Uani d PDU 0.50 1 D 2

loop_
_atom_site_aniso_label
_atom_site_aniso_U_11
_atom_site_aniso_U_22
_atom_site_aniso_U_33
_atom_site_aniso_U_12
_atom_site_aniso_U_13
_atom_site_aniso_U_23
Ag1 0.02018(18) 0.0189(2) 0.01837(19) -0.00101(15) -0.00220(14) -0.00194(14)
As1 0.0250(3) 0.0170(3) 0.0210(3) -0.0026(2) -0.0035(2) -0.0024(2)
As2 0.0182(2) 0.0200(3) 0.0202(3) -0.0031(2) -0.0033(2) -0.0019(2)
As3 0.0369(3) 0.0274(3) 0.0162(3) 0.0014(2) 0.0018(2) 0.0005(2)
As4 0.0208(3) 0.0198(3) 0.0250(3) 0.0025(2) -0.0044(2) -0.0053(2)
C1 0.027(3) 0.025(4) 0.028(3) 0.002(3) -0.002(2) -0.005(2)
C2 0.014(5) 0.033(4) 0.028(5) -0.001(3) -0.011(4) -0.012(3)
C3 0.037(4) 0.060(6) 0.050(5) -0.003(4) 0.005(4) -0.023(5)
C4 0.061(6) 0.061(8) 0.030(4) -0.005(6) 0.005(4) -0.018(5)
C5 0.072(7) 0.076(7) 0.036(5) 0.003(5) 0.008(5) 0.018(5)
C6 0.049(5) 0.033(6) 0.025(4) 0.000(4) 0.002(4) 0.000(4)
C1' 0.027(3) 0.025(4) 0.028(3) 0.002(3) -0.002(2) -0.005(2)
C2' 0.014(5) 0.033(4) 0.028(5) -0.001(3) -0.011(4) -0.012(3)
C3' 0.037(4) 0.060(6) 0.050(5) -0.003(4) 0.005(4) -0.023(5)
C4' 0.061(6) 0.061(8) 0.030(4) -0.005(6) 0.005(4) -0.018(5)
C5' 0.072(7) 0.076(7) 0.036(5) 0.003(5) 0.008(5) 0.018(5)
C6' 0.049(5) 0.033(6) 0.025(4) 0.000(4) 0.002(4) 0.000(4)
C7 0.027(3) 0.018(3) 0.020(3) 0.002(2) -0.003(2) -0.003(2)
C8 0.039(3) 0.023(3) 0.022(3) 0.001(2) -0.004(2) -0.001(2)
C9 0.059(4) 0.034(3) 0.030(3) 0.012(3) -0.014(3) -0.007(3)
C10 0.038(3) 0.032(3) 0.050(4) 0.007(3) -0.022(3) -0.023(3)
C11 0.026(3) 0.036(4) 0.055(4) -0.003(3) -0.005(3) -0.020(3)
C12 0.026(3) 0.024(3) 0.038(3) -0.006(2) 0.002(2) -0.006(2)
C13 0.028(3) 0.020(3) 0.022(3) -0.003(2) -0.003(2) 0.003(2)
C14 0.028(3) 0.023(3) 0.038(3) -0.005(2) -0.005(2) 0.001(2)
C15 0.040(3) 0.022(3) 0.040(3) 0.000(3) -0.006(3) -0.007(3)
C16 0.039(3) 0.030(3) 0.031(3) 0.011(3) -0.005(3) -0.001(3)
C17 0.047(4) 0.042(4) 0.081(5) 0.009(3) -0.036(4) -0.014(4)
C18 0.043(4) 0.028(3) 0.077(5) 0.008(3) -0.031(4) -0.021(3)
C19 0.019(2) 0.020(2) 0.022(3) -0.008(2) 0.000(2) 0.000(2)
C20 0.029(5) 0.030(7) 0.038(4) 0.001(4) -0.003(4) -0.004(4)
C21 0.037(5) 0.034(6) 0.036(5) 0.003(4) 0.007(4) -0.005(4)
C22 0.025(3) 0.036(4) 0.047(4) 0.007(3) 0.001(3) -0.004(3)
C23 0.028(5) 0.038(6) 0.040(4) 0.006(4) -0.008(4) -0.006(5)
C24 0.026(5) 0.026(6) 0.034(4) 0.002(4) -0.006(3) -0.005(5)
C19' 0.019(2) 0.020(2) 0.022(3) -0.008(2) 0.000(2) 0.000(2)
C20' 0.029(5) 0.030(7) 0.038(4) 0.001(4) -0.003(4) -0.004(4)
C21' 0.037(5) 0.034(6) 0.036(5) 0.003(4) 0.007(4) -0.005(4)
C22' 0.025(3) 0.036(4) 0.047(4) 0.007(3) 0.001(3) -0.004(3)
C23' 0.028(5) 0.038(6) 0.040(4) 0.006(4) -0.008(4) -0.006(5)
C24' 0.026(5) 0.026(6) 0.034(4) 0.002(4) -0.006(3) -0.005(5)
C25 0.024(3) 0.025(3) 0.018(3) 0.001(2) -0.005(2) -0.001(2)
C26 0.021(3) 0.030(3) 0.033(3) 0.001(2) 0.003(2) 0.007(2)
C27 0.037(3) 0.022(3) 0.048(4) 0.005(3) 0.005(3) 0.006(3)
C28 0.042(3) 0.021(3) 0.036(3) -0.005(3) -0.001(3) 0.003(2)
C29 0.030(3) 0.032(3) 0.051(4) -0.009(3) -0.010(3) 0.008(3)
C30 0.021(3) 0.025(3) 0.040(3) -0.005(2) -0.004(2) 0.008(2)
C31 0.019(2) 0.019(3) 0.024(3) 0.002(2) -0.004(2) 0.001(2)
C32 0.042(3) 0.028(3) 0.022(3) 0.001(3) 0.000(2) 0.001(2)
C33 0.071(5) 0.033(3) 0.022(3) 0.005(3) -0.001(3) -0.012(3)
C34 0.062(4) 0.038(4) 0.018(3) 0.014(3) 0.013(3) 0.003(3)
C35 0.034(3) 0.042(4) 0.036(3) 0.004(3) 0.010(3) 0.014(3)
C36 0.029(3) 0.030(3) 0.034(3) -0.004(2) -0.001(2) 0.005(3)
C37 0.039(3) 0.038(3) 0.025(3) -0.001(3) -0.001(2) 0.002(3)
C38 0.034(3) 0.043(4) 0.033(3) -0.003(3) -0.003(3) 0.001(3)
C39 0.052(4) 0.046(4) 0.048(4) -0.016(3) -0.012(3) -0.003(3)
C40 0.087(6) 0.061(5) 0.074(6) -0.036(5) -0.029(5) 0.037(4)
C41 0.119(7) 0.067(6) 0.068(6) -0.044(5) -0.050(5) 0.039(5)
C42 0.075(5) 0.056(5) 0.040(4) -0.034(4) -0.024(4) 0.025(3)
C43 0.036(3) 0.030(3) 0.018(3) -0.001(2) 0.006(2) 0.004(2)
C44 0.049(4) 0.046(4) 0.037(4) 0.012(3) -0.005(3) -0.009(3)
C45 0.048(4) 0.054(4) 0.039(4) 0.009(3) -0.006(3) 0.000(3)
C46 0.040(4) 0.046(4) 0.049(4) -0.010(3) -0.011(3) 0.004(3)
C47 0.049(4) 0.060(5) 0.048(4) 0.004(4) -0.010(3) -0.028(4)
C48 0.039(3) 0.050(4) 0.032(3) 0.005(3) -0.003(3) -0.009(3)
C49 0.038(3) 0.038(3) 0.015(3) 0.001(3) -0.003(2) -0.005(2)
C50 0.041(3) 0.048(4) 0.023(3) 0.003(3) -0.006(3) -0.013(3)
C51 0.033(3) 0.071(5) 0.039(4) 0.002(3) -0.002(3) -0.024(4)
C52 0.047(4) 0.072(5) 0.034(4) 0.026(4) -0.018(3) -0.036(4)
C53 0.072(5) 0.043(4) 0.032(3) 0.018(4) -0.018(3) -0.012(3)
C54 0.059(4) 0.040(4) 0.020(3) 0.014(3) -0.001(3) -0.006(3)
C55 0.023(3) 0.023(3) 0.029(3) 0.008(2) -0.004(2) -0.006(2)
C56 0.031(3) 0.026(3) 0.035(3) 0.001(2) -0.009(2) -0.006(2)
C57 0.051(4) 0.034(3) 0.033(3) 0.005(3) -0.011(3) -0.012(3)
C58 0.053(4) 0.048(4) 0.030(3) 0.016(3) 0.003(3) -0.012(3)
C59 0.030(3) 0.072(5) 0.041(4) 0.016(3) 0.004(3) -0.015(4)
C60 0.028(3) 0.057(4) 0.035(3) 0.008(3) -0.005(3) -0.010(3)
C61 0.020(3) 0.030(3) 0.025(3) 0.001(2) 0.001(2) -0.006(2)
C62 0.043(4) 0.034(4) 0.089(6) 0.007(3) -0.034(4) -0.018(4)
C63 0.047(4) 0.050(5) 0.100(6) 0.000(4) -0.033(4) -0.038(4)
C64 0.025(3) 0.075(5) 0.042(4) -0.012(3) -0.008(3) -0.018(4)
C65 0.044(4) 0.073(5) 0.061(5) -0.016(4) -0.030(4) 0.021(4)
C66 0.033(3) 0.048(4) 0.051(4) -0.016(3) -0.021(3) 0.018(3)
C67 0.037(3) 0.033(3) 0.024(3) -0.006(3) -0.011(2) -0.005(2)
C68 0.072(5) 0.026(3) 0.029(3) 0.010(3) -0.008(3) -0.004(3)
C69 0.119(7) 0.025(3) 0.036(4) 0.013(4) -0.024(4) -0.007(3)
C70 0.107(7) 0.029(4) 0.040(4) -0.024(4) -0.029(4) 0.006(3)
C71 0.065(5) 0.046(4) 0.050(4) -0.026(4) -0.019(4) 0.009(3)
C72 0.037(3) 0.031(3) 0.052(4) -0.007(3) -0.014(3) 0.001(3)
F1 0.090(6) 0.083(6) 0.069(5) 0.002(5) -0.024(5) -0.031(5)
F2 0.046(4) 0.081(5) 0.037(4) 0.019(4) 0.014(3) 0.000(4)
F3 0.047(4) 0.049(4) 0.062(5) -0.003(3) 0.014(4) -0.011(4)
O1 0.047(5) 0.069(6) 0.049(5) -0.033(5) 0.001(4) -0.011(5)
O2 0.050(5) 0.034(5) 0.057(6) 0.025(4) -0.002(4) 0.005(4)
O3 0.088(7) 0.078(7) 0.082(7) 0.027(6) 0.011(6) 0.002(6)
C73 0.030(6) 0.052(7) 0.056(7) -0.020(5) -0.008(5) 0.009(6)
C74 0.031(5) 0.042(6) 0.021(5) -0.012(5) -0.006(4) -0.007(4)
C75 0.092(12) 0.145(13) 0.109(12) 0.004(9) -0.026(9) -0.016(9)
F1' 0.141(9) 0.176(10) 0.133(9) 0.025(8) 0.011(8) -0.023(8)
F2' 0.077(6) 0.116(7) 0.075(6) -0.001(5) -0.005(5) 0.038(5)
F3' 0.101(6) 0.102(7) 0.075(6) -0.043(6) -0.021(5) 0.000(5)
O1' 0.050(5) 0.066(6) 0.089(7) 0.000(5) -0.009(5) 0.008(6)
O2' 0.043(5) 0.057(6) 0.112(7) 0.003(5) 0.002(5) -0.002(6)
O1W' 0.166(13) 0.177(14) 0.163(14) -0.025(9) -0.033(9) 0.001(9)
C73' 0.026(5) 0.045(6) 0.066(7) -0.010(5) 0.002(5) 0.005(6)
C74' 0.050(8) 0.078(9) 0.044(7) 0.009(7) 0.002(6) 0.008(7)

loop_
_atom_type_symbol
_atom_type_description
_atom_type_scat_dispersion_real
_atom_type_scat_dispersion_imag
_atom_type_scat_source
C C 0.0033 0.0016 'International Tables Vol C Tables 4.2.6.8 and 6.1.1.4'
H H 0.0000 0.0000 'International Tables Vol C Tables 4.2.6.8 and 6.1.1.4'
O O 0.0106 0.0060 'International Tables Vol C Tables 4.2.6.8 and 6.1.1.4'
F F 0.0171 0.0103 'International Tables Vol C Tables 4.2.6.8 and 6.1.1.4'
As As 0.0499 2.0058 'International Tables Vol C Tables 4.2.6.8 and 6.1.1.4'
Ag Ag -0.8971 1.1015 'International Tables Vol C Tables 4.2.6.8 and 6.1.1.4'

loop_
_geom_angle_atom_site_label_1
_geom_angle_atom_site_label_2
_geom_angle_atom_site_label_3
_geom_angle
As3 Ag1 As2 109.89(2)
As3 Ag1 As1 109.00(2)
As2 Ag1 As1 110.713(19)
As3 Ag1 As4 108.64(2)
As2 Ag1 As4 108.65(2)
As1 Ag1 As4 109.92(2)
C1 As1 C7 102.1(3)
C1 As1 C13 105.3(3)
C7 As1 C13 99.5(2)
C7 As1 C1' 100.6(3)
C13 As1 C1' 99.9(4)
C1 As1 Ag1 110.8(3)
C7 As1 Ag1 119.45(14)
C13 As1 Ag1 117.58(15)
C1' As1 Ag1 116.3(3)
C31 As2 C19 100.8(4)
C31 As2 C19' 100.5(4)
C31 As2 C25 101.8(2)
C19 As2 C25 100.1(3)
C19' As2 C25 101.3(3)
C31 As2 Ag1 115.77(14)
C19 As2 Ag1 120.7(4)
C19' As2 Ag1 120.0(4)
C25 As2 Ag1 114.70(14)
C49 As3 C37 100.6(2)
C49 As3 C43 102.0(2)
C37 As3 C43 102.4(2)
C49 As3 Ag1 113.53(15)
C37 As3 Ag1 118.41(18)
C43 As3 Ag1 117.25(15)
C67 As4 C55 102.0(2)
C67 As4 C61 100.7(2)
C55 As4 C61 101.4(2)
C67 As4 Ag1 118.22(18)
C55 As4 Ag1 119.10(14)
C61 As4 Ag1 112.61(16)
C2 C1 C6 120.0
C2 C1 As1 117.7(6)
C6 C1 As1 122.2(6)
C1 C2 C3 120.0
C1 C2 H2 120.0
C3 C2 H2 120.0
C4 C3 C2 120.0
C4 C3 H3A 120.0
C2 C3 H3A 120.0
C5 C4 C3 120.0
C5 C4 H4 120.0
C3 C4 H4 120.0
C4 C5 C6 120.0
C4 C5 H5 120.0
C6 C5 H5 120.0
C5 C6 C1 120.0
C5 C6 H6 120.0
C1 C6 H6 120.0
C2' C1' C6' 120.0
C2' C1' As1 117.0(6)
C6' C1' As1 122.5(6)
C1' C2' C3' 120.0
C1' C2' H2' 120.0
C3' C2' H2' 120.0
C2' C3' C4' 120.0
C2' C3' H3' 120.0
C4' C3' H3' 120.0
C5' C4' C3' 120.0
C5' C4' H4' 120.0
C3' C4' H4' 120.0
C4' C5' C6' 120.0
C4' C5' H5' 120.0
C6' C5' H5' 120.0
C5' C6' C1' 120.0
C5' C6' H6' 120.0
C1' C6' H6' 120.0
C8 C7 C12 119.3(5)
C8 C7 As1 118.7(4)
C12 C7 As1 121.8(4)
C7 C8 C9 120.0(5)
C7 C8 H8 120.0
C9 C8 H8 120.0
C10 C9 C8 120.2(6)
C10 C9 H9 119.9
C8 C9 H9 119.9
C11 C10 C9 119.9(5)
C11 C10 H10 120.1
C9 C10 H10 120.1
C10 C11 C12 120.0(6)
C10 C11 H11 120.0
C12 C11 H11 120.0
C11 C12 C7 120.5(5)
C11 C12 H12 119.8
C7 C12 H12 119.8
C14 C13 C18 119.0(5)
C14 C13 As1 122.5(4)
C18 C13 As1 118.4(4)
C13 C14 C15 120.5(5)
C13 C14 H14 119.8
C15 C14 H14 119.8
C16 C15 C14 120.4(5)
C16 C15 H15 119.8
C14 C15 H15 119.8
C15 C16 C17 119.5(5)
C15 C16 H16 120.3
C17 C16 H16 120.3
C16 C17 C18 120.4(6)
C16 C17 H17 119.8
C18 C17 H17 119.8
C13 C18 C17 120.2(6)
C13 C18 H18 119.9
C17 C18 H18 119.9
C20 C19 C24 120.0
C20 C19 As2 120.1(7)
C24 C19 As2 119.9(7)
C19 C20 C21 120.0
C19 C20 H20 120.0
C21 C20 H20 120.0
C22 C21 C20 120.0
C22 C21 H21 120.0
C20 C21 H21 120.0
C23 C22 C21 120.0
C23 C22 H22 120.0
C21 C22 H22 120.0
C24 C23 C22 120.0
C24 C23 H23 120.0
C22 C23 H23 120.0
C23 C24 C19 120.0
C23 C24 H24 120.0
C19 C24 H24 120.0
C20' C19' C24' 120.0
C20' C19' As2 117.7(7)
C24' C19' As2 122.2(7)
C21' C20' C19' 120.0
C21' C20' H20B 120.0
C19' C20' H20B 120.0
C20' C21' C22' 120.0
C20' C21' H21B 120.0
C22' C21' H21B 120.0
C21' C22' C23' 120.0
C21' C22' H22B 120.0
C23' C22' H22B 120.0
C24' C23' C22' 120.0
C24' C23' H23B 120.0
C22' C23' H23B 120.0
C23' C24' C19' 120.0
C23' C24' H24B 120.0
C19' C24' H24B 120.0
C30 C25 C26 119.9(5)
C30 C25 As2 122.4(4)
C26 C25 As2 117.7(4)
C27 C26 C25 120.0(5)
C27 C26 H26 120.0
C25 C26 H26 120.0
C28 C27 C26 120.3(5)
C28 C27 H27 119.9
C26 C27 H27 119.9
C29 C28 C27 119.2(5)
C29 C28 H28 120.4
C27 C28 H28 120.4
C28 C29 C30 121.4(5)
C28 C29 H29 119.3
C30 C29 H29 119.3
C25 C30 C29 119.3(5)
C25 C30 H30 120.4
C29 C30 H30 120.4
C32 C31 C36 119.3(5)
C32 C31 As2 121.8(4)
C36 C31 As2 118.8(4)
C33 C32 C31 120.1(5)
C33 C32 H32 119.9
C31 C32 H32 119.9
C34 C33 C32 120.0(6)
C34 C33 H33 120.0
C32 C33 H33 120.0
C33 C34 C35 120.3(5)
C33 C34 H34 119.9
C35 C34 H34 119.9
C34 C35 C36 120.1(6)
C34 C35 H35 119.9
C36 C35 H35 119.9
C35 C36 C31 120.1(6)
C35 C36 H36 119.9
C31 C36 H36 119.9
C38 C37 C42 120.4(6)
C38 C37 As3 118.1(4)
C42 C37 As3 121.5(5)
C39 C38 C37 120.3(5)
C39 C38 H38 119.9
C37 C38 H38 119.9
C38 C39 C40 120.2(6)
C38 C39 H39 119.9
C40 C39 H39 119.9
C39 C40 C41 118.8(7)
C39 C40 H40 120.6
C41 C40 H40 120.6
C42 C41 C40 121.6(7)
C42 C41 H41 119.2
C40 C41 H41 119.2
C41 C42 C37 118.6(6)
C41 C42 H42 120.7
C37 C42 H42 120.7
C48 C43 C44 119.6(6)
C48 C43 As3 122.0(4)
C44 C43 As3 118.3(4)
C43 C44 C45 119.3(6)
C43 C44 H44 120.3
C45 C44 H44 120.3
C46 C45 C44 120.8(6)
C46 C45 H45 119.6
C44 C45 H45 119.6
C47 C46 C45 119.6(6)
C47 C46 H46 120.2
C45 C46 H46 120.2
C46 C47 C48 120.4(6)
C46 C47 H47 119.8
C48 C47 H47 119.8
C43 C48 C47 120.2(6)
C43 C48 H48 119.9
C47 C48 H48 119.9
C54 C49 C50 120.2(6)
C54 C49 As3 118.3(4)
C50 C49 As3 121.4(4)
C51 C50 C49 119.8(6)
C51 C50 H50 120.1
C49 C50 H50 120.1
C52 C51 C50 120.1(6)
C52 C51 H51 119.9
C50 C51 H51 119.9
C51 C52 C53 120.4(6)
C51 C52 H52 119.8
C53 C52 H52 119.8
C52 C53 C54 119.8(6)
C52 C53 H53 120.1
C54 C53 H53 120.1
C49 C54 C53 119.5(6)
C49 C54 H54 120.2
C53 C54 H54 120.2
C56 C55 C60 118.5(5)
C56 C55 As4 118.4(4)
C60 C55 As4 123.0(4)
C57 C56 C55 120.2(5)
C57 C56 H56 119.9
C55 C56 H56 119.9
C58 C57 C56 120.8(6)
C58 C57 H57 119.6
C56 C57 H57 119.6
C57 C58 C59 119.5(6)
C57 C58 H58 120.3
C59 C58 H58 120.3
C60 C59 C58 120.2(6)
C60 C59 H59 119.9
C58 C59 H59 119.9
C59 C60 C55 120.7(5)
C59 C60 H60 119.6
C55 C60 H60 119.6
C62 C61 C66 118.9(5)
C62 C61 As4 118.4(4)
C66 C61 As4 122.7(4)
C61 C62 C63 119.9(6)
C61 C62 H62 120.0
C63 C62 H62 120.0
C64 C63 C62 120.8(7)
C64 C63 H63 119.6
C62 C63 H63 119.6
C63 C64 C65 120.0(6)
C63 C64 H64 120.0
C65 C64 H64 120.0
C64 C65 C66 120.7(6)
C64 C65 H65 119.7
C66 C65 H65 119.7
C61 C66 C65 119.6(6)
C61 C66 H66 120.2
C65 C66 H66 120.2
C72 C67 C68 119.0(6)
C72 C67 As4 118.3(5)
C68 C67 As4 122.7(5)
C69 C68 C67 119.3(7)
C69 C68 H68 120.4
C67 C68 H68 120.4
C70 C69 C68 121.0(7)
C70 C69 H69 119.5
C68 C69 H69 119.5
C71 C70 C69 120.1(6)
C71 C70 H70 120.0
C69 C70 H70 120.0
C70 C71 C72 120.3(7)
C70 C71 H71 119.9
C72 C71 H71 119.9
C67 C72 C71 120.4(6)
C67 C72 H72 119.8
C71 C72 H72 119.8
C75 O3 H3 106.6
O1 C73 O2 125.7(10)
O1 C73 C74 117.8(9)
O2 C73 C74 116.5(9)
F3 C74 F1 109.0(7)
F3 C74 F2 107.1(7)
F1 C74 F2 108.9(7)
F3 C74 C73 108.4(7)
F1 C74 C73 113.4(8)
F2 C74 C73 109.9(8)
H1W1 O1W' H2W2 109.5
O2' C73' O1' 123.2(10)
O2' C73' C74' 117.2(10)
O1' C73' C74' 119.5(10)
F1' C74' F2' 109.5(8)
F1' C74' F3' 107.9(9)
F2' C74' F3' 108.2(8)
F1' C74' C73' 108.6(11)
F2' C74' C73' 112.2(9)
F3' C74' C73' 110.5(9)

loop_
_geom_bond_atom_site_label_1
_geom_bond_atom_site_label_2
_geom_bond_distance
Ag1 As1 2.6464(6)
Ag1 As2 2.6460(6)
Ag1 As3 2.6342(7)
Ag1 As4 2.6494(6)
As1 C1 1.917(5)
As1 C7 1.946(5)
As1 C13 1.948(5)
As1 C1' 1.955(5)
As2 C31 1.938(5)
As2 C19 1.947(5)
As2 C19' 1.947(5)
As2 C25 1.947(5)
As3 C49 1.940(6)
As3 C37 1.941(6)
As3 C43 1.946(6)
As4 C67 1.932(6)
As4 C55 1.944(5)
As4 C61 1.952(5)
C1 C2 1.3900
C1 C6 1.3900
C2 C3 1.3900
C2 H2 0.9500
C3 C4 1.3900
C3 H3A 0.9500
C4 C5 1.3900
C4 H4 0.9500
C5 C6 1.3900
C5 H5 0.9500
C6 H6 0.9500
C1' C2' 1.3900
C1' C6' 1.3900
C2' C3' 1.3900
C2' H2' 0.9500
C3' C4' 1.3900
C3' H3' 0.9500
C4' C5' 1.3900
C4' H4' 0.9500
C5' C6' 1.3900
C5' H5' 0.9500
C6' H6' 0.9500
C7 C8 1.383(7)
C7 C12 1.385(7)
C8 C9 1.389(8)
C8 H8 0.9500
C9 C10 1.379(9)
C9 H9 0.9500
C10 C11 1.376(9)
C10 H10 0.9500
C11 C12 1.383(8)
C11 H11 0.9500
C12 H12 0.9500
C13 C14 1.373(7)
C13 C18 1.380(7)
C14 C15 1.389(7)
C14 H14 0.9500
C15 C16 1.368(8)
C15 H15 0.9500
C16 C17 1.369(9)
C16 H16 0.9500
C17 C18 1.389(8)
C17 H17 0.9500
C18 H18 0.9500
C19 C20 1.3900
C19 C24 1.3900
C20 C21 1.3900
C20 H20 0.9500
C21 C22 1.3900
C21 H21 0.9500
C22 C23 1.3900
C22 H22 0.9500
C23 C24 1.3900
C23 H23 0.9500
C24 H24 0.9500
C19' C20' 1.3900
C19' C24' 1.3900
C20' C21' 1.3900
C20' H20B 0.9500
C21' C22' 1.3900
C21' H21B 0.9500
C22' C23' 1.3900
C22' H22B 0.9500
C23' C24' 1.3900
C23' H23B 0.9500
C24' H24B 0.9500
C25 C30 1.384(7)
C25 C26 1.388(7)
C26 C27 1.388(7)
C26 H26 0.9500
C27 C28 1.385(8)
C27 H27 0.9500
C28 C29 1.372(8)
C28 H28 0.9500
C29 C30 1.387(7)
C29 H29 0.9500
C30 H30 0.9500
C31 C32 1.392(7)
C31 C36 1.393(7)
C32 C33 1.391(8)
C32 H32 0.9500
C33 C34 1.377(9)
C33 H33 0.9500
C34 C35 1.384(9)
C34 H34 0.9500
C35 C36 1.384(8)
C35 H35 0.9500
C36 H36 0.9500
C37 C38 1.379(8)
C37 C42 1.386(8)
C38 C39 1.373(8)
C38 H38 0.9500
C39 C40 1.375(9)
C39 H39 0.9500
C40 C41 1.395(10)
C40 H40 0.9500
C41 C42 1.364(9)
C41 H41 0.9500
C42 H42 0.9500
C43 C48 1.374(8)
C43 C44 1.379(8)
C44 C45 1.400(9)
C44 H44 0.9500
C45 C46 1.369(9)
C45 H45 0.9500
C46 C47 1.361(9)
C46 H46 0.9500
C47 C48 1.396(8)
C47 H47 0.9500
C48 H48 0.9500
C49 C54 1.377(8)
C49 C50 1.393(8)
C50 C51 1.380(9)
C50 H50 0.9500
C51 C52 1.375(10)
C51 H51 0.9500
C52 C53 1.382(10)
C52 H52 0.9500
C53 C54 1.396(8)
C53 H53 0.9500
C54 H54 0.9500
C55 C56 1.394(7)
C55 C60 1.398(7)
C56 C57 1.387(8)
C56 H56 0.9500
C57 C58 1.369(8)
C57 H57 0.9500
C58 C59 1.395(9)
C58 H58 0.9500
C59 C60 1.373(8)
C59 H59 0.9500
C60 H60 0.9500
C61 C62 1.369(8)
C61 C66 1.369(7)
C62 C63 1.392(8)
C62 H62 0.9500
C63 C64 1.334(10)
C63 H63 0.9500
C64 C65 1.345(10)
C64 H64 0.9500
C65 C66 1.396(8)
C65 H65 0.9500
C66 H66 0.9500
C67 C72 1.388(8)
C67 C68 1.398(8)
C68 C69 1.394(9)
C68 H68 0.9500
C69 C70 1.376(11)
C69 H69 0.9500
C70 C71 1.357(10)
C70 H70 0.9500
C71 C72 1.399(8)
C71 H71 0.9500
C72 H72 0.9500
F1 C74 1.318(8)
F2 C74 1.330(8)
F3 C74 1.300(8)
O1 C73 1.223(8)
O2 C73 1.244(8)
O3 C75 1.431(10)
O3 H3 0.8400
C73 C74 1.501(9)
C75 H75A 0.9800
C75 H75B 0.9800
C75 H75C 0.9800
F1' C74' 1.342(9)
F2' C74' 1.359(9)
F3' C74' 1.363(9)
O1' C73' 1.244(8)
O2' C73' 1.241(8)
O1W' H1W1 0.8401
O1W' H2W2 0.8400
C73' C74' 1.509(9)

loop_
_geom_hbond_atom_site_label_D
_geom_hbond_atom_site_label_H
_geom_hbond_atom_site_label_A
_geom_hbond_distance_DH
_geom_hbond_distance_HA
_geom_hbond_distance_DA
_geom_hbond_angle_DHA
O3 H3 O1 0.84 1.97 2.80(2) 175
O1w' H1w1 O1' 0.84 2.02 2.86(3) 179

loop_
_geom_torsion_atom_site_label_1
_geom_torsion_atom_site_label_2
_geom_torsion_atom_site_label_3
_geom_torsion_atom_site_label_4
_geom_torsion
As3 Ag1 As1 C1 172.1(3)
As2 Ag1 As1 C1 -67.0(3)
As4 Ag1 As1 C1 53.1(3)
As3 Ag1 As1 C7 53.82(17)
As2 Ag1 As1 C7 174.81(17)
As4 Ag1 As1 C7 -65.15(17)
As3 Ag1 As1 C13 -66.81(17)
As2 Ag1 As1 C13 54.18(17)
As4 Ag1 As1 C13 174.22(17)
As3 Ag1 As1 C1' 174.8(3)
As2 Ag1 As1 C1' -64.2(3)
As4 Ag1 As1 C1' 55.9(3)
As3 Ag1 As2 C31 -175.46(16)
As1 Ag1 As2 C31 64.09(16)
As4 Ag1 As2 C31 -56.72(16)
As3 Ag1 As2 C19 62.6(4)
As1 Ag1 As2 C19 -57.9(4)
As4 Ag1 As2 C19 -178.7(4)
As3 Ag1 As2 C19' 63.7(4)
As1 Ag1 As2 C19' -56.7(4)
As4 Ag1 As2 C19' -177.6(4)
As3 Ag1 As2 C25 -57.31(17)
As1 Ag1 As2 C25 -177.77(17)
As4 Ag1 As2 C25 61.42(17)
As2 Ag1 As3 C49 -60.46(19)
As1 Ag1 As3 C49 61.03(19)
As4 Ag1 As3 C49 -179.20(19)
As2 Ag1 As3 C37 57.22(19)
As1 Ag1 As3 C37 178.71(19)
As4 Ag1 As3 C37 -61.53(19)
As2 Ag1 As3 C43 -179.14(18)
As1 Ag1 As3 C43 -57.65(18)
As4 Ag1 As3 C43 62.12(18)
As3 Ag1 As4 C67 53.81(18)
As2 Ag1 As4 C67 -65.71(18)
As1 Ag1 As4 C67 172.99(18)
As3 Ag1 As4 C55 178.48(18)
As2 Ag1 As4 C55 58.96(18)
As1 Ag1 As4 C55 -62.33(18)
As3 Ag1 As4 C61 -63.11(17)
As2 Ag1 As4 C61 177.37(17)
As1 Ag1 As4 C61 56.08(17)
C7 As1 C1 C2 78.7(5)
C13 As1 C1 C2 -177.7(4)
C1' As1 C1 C2 155(5)
Ag1 As1 C1 C2 -49.6(5)
C7 As1 C1 C6 -104.6(6)
C13 As1 C1 C6 -1.1(6)
C1' As1 C1 C6 -28(5)
Ag1 As1 C1 C6 127.1(5)
C6 C1 C2 C3 0.0
As1 C1 C2 C3 176.7(7)
C1 C2 C3 C4 0.0
C2 C3 C4 C5 0.0
C3 C4 C5 C6 0.0
C4 C5 C6 C1 0.0
C2 C1 C6 C5 0.0
As1 C1 C6 C5 -176.6(7)
C1 As1 C1' C2' -5(5)
C7 As1 C1' C2' 100.1(5)
C13 As1 C1' C2' -158.1(4)
Ag1 As1 C1' C2' -30.4(5)
C1 As1 C1' C6' -177(5)
C7 As1 C1' C6' -71.8(5)
C13 As1 C1' C6' 30.0(5)
Ag1 As1 C1' C6' 157.6(4)
C6' C1' C2' C3' 0.0
As1 C1' C2' C3' -172.2(7)
C1' C2' C3' C4' 0.0
C2' C3' C4' C5' 0.0
C3' C4' C5' C6' 0.0
C4' C5' C6' C1' 0.0
C2' C1' C6' C5' 0.0
As1 C1' C6' C5' 171.7(7)
C1 As1 C7 C8 -160.0(5)
C13 As1 C7 C8 91.9(4)
C1' As1 C7 C8 -166.0(5)
Ag1 As1 C7 C8 -37.4(5)
C1 As1 C7 C12 23.9(5)
C13 As1 C7 C12 -84.1(4)
C1' As1 C7 C12 18.0(5)
Ag1 As1 C7 C12 146.5(4)
C12 C7 C8 C9 1.2(8)
As1 C7 C8 C9 -174.9(4)
C7 C8 C9 C10 0.1(8)
C8 C9 C10 C11 -1.8(9)
C9 C10 C11 C12 2.2(9)
C10 C11 C12 C7 -0.9(8)
C8 C7 C12 C11 -0.8(8)
As1 C7 C12 C11 175.2(4)
C1 As1 C13 C14 -96.6(5)
C7 As1 C13 C14 8.9(5)
C1' As1 C13 C14 -93.8(5)
Ag1 As1 C13 C14 139.5(4)
C1 As1 C13 C18 87.1(6)
C7 As1 C13 C18 -167.4(5)
C1' As1 C13 C18 89.9(6)
Ag1 As1 C13 C18 -36.9(5)
C18 C13 C14 C15 1.3(9)
As1 C13 C14 C15 -175.0(4)
C13 C14 C15 C16 -0.7(9)
C14 C15 C16 C17 0.9(9)
C15 C16 C17 C18 -1.7(11)
C14 C13 C18 C17 -2.2(10)
As1 C13 C18 C17 174.3(6)
C16 C17 C18 C13 2.4(11)
C31 As2 C19 C20 -148.8(5)
C19' As2 C19 C20 -8E1(4)
C25 As2 C19 C20 107.0(5)
Ag1 As2 C19 C20 -19.9(6)
C31 As2 C19 C24 29.6(6)
C19' As2 C19 C24 10E1(4)
C25 As2 C19 C24 -74.6(6)
Ag1 As2 C19 C24 158.5(4)
C24 C19 C20 C21 0.0
As2 C19 C20 C21 178.4(8)
C19 C20 C21 C22 0.0
C20 C21 C22 C23 0.0
C21 C22 C23 C24 0.0
C22 C23 C24 C19 0.0
C20 C19 C24 C23 0.0
As2 C19 C24 C23 -178.4(8)
C31 As2 C19' C20' -173.9(5)
C19 As2 C19' C20' 8E1(4)
C25 As2 C19' C20' 81.7(5)
Ag1 As2 C19' C20' -45.7(6)
C31 As2 C19' C24' 2.9(6)
C19 As2 C19' C24' -10E1(4)
C25 As2 C19' C24' -101.5(6)
Ag1 As2 C19' C24' 131.1(5)
C24' C19' C20' C21' 0.0
As2 C19' C20' C21' 176.9(8)
C19' C20' C21' C22' 0.0
C20' C21' C22' C23' 0.0
C21' C22' C23' C24' 0.0
C22' C23' C24' C19' 0.0
C20' C19' C24' C23' 0.0
As2 C19' C24' C23' -176.8(8)
C31 As2 C25 C30 -113.0(4)
C19 As2 C25 C30 -9.6(6)
C19' As2 C25 C30 -9.6(6)
Ag1 As2 C25 C30 121.2(4)
C31 As2 C25 C26 69.3(4)
C19 As2 C25 C26 172.8(6)
C19' As2 C25 C26 172.7(5)
Ag1 As2 C25 C26 -56.5(4)
C30 C25 C26 C27 0.7(8)
As2 C25 C26 C27 178.4(4)
C25 C26 C27 C28 -0.5(9)
C26 C27 C28 C29 0.7(9)
C27 C28 C29 C30 -1.1(9)
C26 C25 C30 C29 -1.0(8)
As2 C25 C30 C29 -178.6(4)
C28 C29 C30 C25 1.2(9)
C19 As2 C31 C32 -82.9(5)
C19' As2 C31 C32 -84.1(5)
C25 As2 C31 C32 20.0(4)
Ag1 As2 C31 C32 145.1(4)
C19 As2 C31 C36 94.1(5)
C19' As2 C31 C36 92.9(5)
C25 As2 C31 C36 -163.0(4)
Ag1 As2 C31 C36 -37.9(4)
C36 C31 C32 C33 -0.8(8)
As2 C31 C32 C33 176.1(4)
C31 C32 C33 C34 -0.2(9)
C32 C33 C34 C35 0.9(9)
C33 C34 C35 C36 -0.5(9)
C34 C35 C36 C31 -0.6(8)
C32 C31 C36 C35 1.3(8)
As2 C31 C36 C35 -175.8(4)
C49 As3 C37 C38 77.2(5)
C43 As3 C37 C38 -177.9(5)
Ag1 As3 C37 C38 -47.1(5)
C49 As3 C37 C42 -102.5(6)
C43 As3 C37 C42 2.5(6)
Ag1 As3 C37 C42 133.2(5)
C42 C37 C38 C39 1.4(10)
As3 C37 C38 C39 -178.2(5)
C37 C38 C39 C40 -1.0(11)
C38 C39 C40 C41 0.9(13)
C39 C40 C41 C42 -1.4(15)
C40 C41 C42 C37 1.9(14)
C38 C37 C42 C41 -1.8(11)
As3 C37 C42 C41 177.8(7)
C49 As3 C43 C48 6.9(5)
C37 As3 C43 C48 -97.0(5)
Ag1 As3 C43 C48 131.5(4)
C49 As3 C43 C44 -169.8(4)
C37 As3 C43 C44 86.3(5)
Ag1 As3 C43 C44 -45.2(5)
C48 C43 C44 C45 0.9(9)
As3 C43 C44 C45 177.7(5)
C43 C44 C45 C46 0.1(10)
C44 C45 C46 C47 -1.2(10)
C45 C46 C47 C48 1.3(10)
C44 C43 C48 C47 -0.9(9)
As3 C43 C48 C47 -177.5(5)
C46 C47 C48 C43 -0.2(10)
C37 As3 C49 C54 -164.2(4)
C43 As3 C49 C54 90.5(5)
Ag1 As3 C49 C54 -36.7(5)
C37 As3 C49 C50 12.7(5)
C43 As3 C49 C50 -92.6(5)
Ag1 As3 C49 C50 140.3(4)
C54 C49 C50 C51 0.6(8)
As3 C49 C50 C51 -176.3(4)
C49 C50 C51 C52 0.1(9)
C50 C51 C52 C53 -0.4(9)
C51 C52 C53 C54 0.0(9)
C50 C49 C54 C53 -0.9(9)
As3 C49 C54 C53 176.0(4)
C52 C53 C54 C49 0.6(9)
C67 As4 C55 C56 82.8(4)
C61 As4 C55 C56 -173.5(4)
Ag1 As4 C55 C56 -49.4(5)
C67 As4 C55 C60 -98.3(5)
C61 As4 C55 C60 5.4(5)
Ag1 As4 C55 C60 129.5(4)
C60 C55 C56 C57 -0.3(8)
As4 C55 C56 C57 178.7(4)
C55 C56 C57 C58 1.3(9)
C56 C57 C58 C59 -1.4(10)
C57 C58 C59 C60 0.4(10)
C58 C59 C60 C55 0.6(10)
C56 C55 C60 C59 -0.7(9)
As4 C55 C60 C59 -179.6(5)
C67 As4 C61 C62 -168.3(5)
C55 As4 C61 C62 86.9(5)
Ag1 As4 C61 C62 -41.4(5)
C67 As4 C61 C66 9.8(5)
C55 As4 C61 C66 -94.9(5)
Ag1 As4 C61 C66 136.7(5)
C66 C61 C62 C63 -1.1(10)
As4 C61 C62 C63 177.2(6)
C61 C62 C63 C64 2.4(12)
C62 C63 C64 C65 -2.5(12)
C63 C64 C65 C66 1.3(12)
C62 C61 C66 C65 -0.1(10)
As4 C61 C66 C65 -178.2(5)
C64 C65 C66 C61 0.0(11)
C55 As4 C67 C72 -151.8(4)
C61 As4 C67 C72 104.0(4)
Ag1 As4 C67 C72 -19.1(5)
C55 As4 C67 C68 32.0(5)
C61 As4 C67 C68 -72.2(5)
Ag1 As4 C67 C68 164.7(4)
C72 C67 C68 C69 -2.5(9)
As4 C67 C68 C69 173.7(5)
C67 C68 C69 C70 1.4(10)
C68 C69 C70 C71 0.6(10)
C69 C70 C71 C72 -1.5(10)
C68 C67 C72 C71 1.7(8)
As4 C67 C72 C71 -174.7(4)
C70 C71 C72 C67 0.4(9)
O1 C73 C74 F3 -31.9(13)
O2 C73 C74 F3 147.7(11)
O1 C73 C74 F1 -153.1(10)
O2 C73 C74 F1 26.5(14)
O1 C73 C74 F2 84.7(12)
O2 C73 C74 F2 -95.6(12)
O2' C73' C74' F1' 144.6(12)
O1' C73' C74' F1' -39.7(15)
O2' C73' C74' F2' 23.5(15)
O1' C73' C74' F2' -160.8(11)
O2' C73' C74' F3' -97.3(13)
O1' C73' C74' F3' 78.5(14)
